data_1563022
loop_
_publ_author_name
'Kinnibrugh, Tiffany L.'
'Garcia, Nancy'
'Clearfield, Abraham'

_publ_section_title
;
 Structural differences of metal biphenylenebisphosphonate with change in
 the alkali metal
;
_journal_name_full 'Journal of Solid State Chemistry'
_journal_page_first 149
_journal_page_last 158
_journal_paper_doi 10.1016/j.jssc.2011.12.034
_journal_volume 187
_journal_year 2012
_chemical_formula_moiety 'C12 H11 Na O6 P2'
_chemical_formula_sum 'C12 H11 Na O6 P2'
_chemical_formula_weight 336.14
_space_group_IT_number 2
_space_group_name_Hall '-P 1'
_space_group_name_H-M_alt 'P -1'
_symmetry_cell_setting triclinic
_symmetry_space_group_name_Hall '-P 1'
_symmetry_space_group_name_H-M 'P -1'
_atom_sites_solution_hydrogens geom
_atom_sites_solution_primary direct
_atom_sites_solution_secondary difmap
_audit_creation_method SHELXL-97
_cell_angle_alpha 88.100(8)
_cell_angle_beta 84.499(8)
_cell_angle_gamma 82.628(7)
_cell_formula_units_Z 2
_cell_length_a 5.716(4)
_cell_length_b 7.905(6)
_cell_length_c 14.366(10)
_cell_measurement_reflns_used 1070
_cell_measurement_temperature 110(2)
_cell_measurement_theta_max 26.378
_cell_measurement_theta_min 2.858
_cell_volume 640.7(8)
_computing_cell_refinement 'SAINT+  <Bruker, 2005)'
_computing_data_collection 'APEX2   (Bruker, 2005)'
_computing_data_reduction 'SAINT+  <Bruker, 2005)'
_computing_molecular_graphics 'SHELXTL (Sheldrick, 2008)'
_computing_publication_material 'SHELXTL (Sheldrick, 2008>'
_computing_structure_refinement 'SHELXTL (Sheldrick, 2008)'
_computing_structure_solution 'SHELXTL (Sheldrick, 2008)'
_diffrn_ambient_temperature 110(2)
_diffrn_measured_fraction_theta_full 0.988
_diffrn_measured_fraction_theta_max 0.988
_diffrn_measurement_device_type 'Bruker SMART APEX CCD area detector'
_diffrn_measurement_method 'phi and omega scans'
_diffrn_radiation_monochromator graphite
_diffrn_radiation_source 'fine-focus sealed tube'
_diffrn_radiation_type MoK\a
_diffrn_radiation_wavelength 0.71073
_diffrn_reflns_av_R_equivalents 0.1076
_diffrn_reflns_av_sigmaI/netI 0.1530
_diffrn_reflns_limit_h_max 7
_diffrn_reflns_limit_h_min -7
_diffrn_reflns_limit_k_max 9
_diffrn_reflns_limit_k_min -9
_diffrn_reflns_limit_l_max 17
_diffrn_reflns_limit_l_min -17
_diffrn_reflns_number 6252
_diffrn_reflns_theta_full 26.00
_diffrn_reflns_theta_max 26.00
_diffrn_reflns_theta_min 2.60
_exptl_absorpt_coefficient_mu 0.398
_exptl_absorpt_correction_T_max 0.9897
_exptl_absorpt_correction_T_min 0.9059
_exptl_absorpt_correction_type multi-scan
_exptl_absorpt_process_details 'SADABS (Sheldrick, 2008)'
_exptl_crystal_colour colorless
_exptl_crystal_density_diffrn 1.743
_exptl_crystal_density_method 'not measured'
_exptl_crystal_description plate
_exptl_crystal_F_000 344
_exptl_crystal_size_max 0.25
_exptl_crystal_size_mid 0.20
_exptl_crystal_size_min 0.03
_refine_diff_density_max 0.846
_refine_diff_density_min -0.599
_refine_diff_density_rms 0.120
_refine_ls_extinction_method none
_refine_ls_goodness_of_fit_ref 1.014
_refine_ls_hydrogen_treatment constr
_refine_ls_matrix_type full
_refine_ls_number_parameters 184
_refine_ls_number_reflns 2486
_refine_ls_number_restraints 0
_refine_ls_restrained_S_all 1.014
_refine_ls_R_factor_all 0.1469
_refine_ls_R_factor_gt 0.0725
_refine_ls_shift/su_max 0.000
_refine_ls_shift/su_mean 0.000
_refine_ls_structure_factor_coef Fsqd
_refine_ls_weighting_details 'calc w=1/[\s^2^(Fo^2^)+(0.0750P)^2^+0.0000P] where P=(Fo^2^+2Fc^2^)/3'
_refine_ls_weighting_scheme calc
_refine_ls_wR_factor_gt 0.1513
_refine_ls_wR_factor_ref 0.1749
_reflns_number_gt 1313
_reflns_number_total 2486
_reflns_threshold_expression I>2\s(I)
_cod_data_source_file JSSC-2012-187-149.cif
_cod_data_source_block compound2
_cod_depositor_comments
;
The following automatic conversions were performed:

data item '_symmetry_cell_setting' value 'Triclinic' was changed to
'triclinic' in accordance with the built-in table derived from the
CIF Core dictionary named 'cif_core.dic' version 2.4.5 last updated
on 2014-11-21.

data item '_exptl_crystal_density_meas' value 'not measured' was
changed to '?' -- the value is perceived as not measured.

Automatic conversion script
Id: cif_fix_values 8369 2020-08-20 11:38:08Z andrius 
;
_cod_original_cell_volume 640.6(8)
_cod_original_sg_symbol_Hall '-P 1 '
_cod_original_sg_symbol_H-M P-1
_cod_database_code 1563022

loop_
_symmetry_equiv_pos_as_xyz
'x, y, z'
'-x, -y, -z'

loop_
_atom_site_label
_atom_site_type_symbol
_atom_site_fract_x
_atom_site_fract_y
_atom_site_fract_z
_atom_site_U_iso_or_equiv
_atom_site_adp_type
_atom_site_occupancy
_atom_site_symmetry_multiplicity
_atom_site_calc_flag
_atom_site_refinement_flags
_atom_site_disorder_assembly
_atom_site_disorder_group
Na1 Na 0.3032(4) 0.6875(3) 0.99261(17) 0.0248(6) Uani 1 1 d . . .
O1 O -0.0453(7) 0.7414(4) 0.9055(3) 0.0229(10) Uani 1 1 d . . .
C1 C -0.1394(11) 0.9154(7) 0.7445(4) 0.0226(15) Uani 1 1 d . . .
P1 P -0.1987(3) 0.89305(18) 0.86959(12) 0.0210(4) Uani 1 1 d . . .
P2 P 0.2448(3) 0.34462(19) 0.86109(12) 0.0212(4) Uani 1 1 d . . .
O2 O -0.4651(7) 0.8807(4) 0.8921(3) 0.0231(7) Uani 1 1 d . . .
H2 H -0.5429 0.9761 0.8824 0.035 Uiso 1 1 calc R . .
C2 C -0.3092(12) 1.0035(8) 0.6899(5) 0.0324(17) Uani 1 1 d . . .
H2A H -0.4632 1.0422 0.7180 0.039 Uiso 1 1 calc R . .
O3 O -0.1612(7) 1.0635(4) 0.9134(3) 0.0231(7) Uani 1 1 d . . .
H3 H -0.0248 1.0874 0.8956 0.028 Uiso 1 1 calc R . .
C3 C -0.2540(12) 1.0339(8) 0.5963(5) 0.0319(16) Uani 1 1 d . . .
H3A H -0.3724 1.0936 0.5613 0.038 Uiso 1 1 calc R . .
O4 O -0.0282(7) 0.4163(5) 0.8807(3) 0.0250(10) Uani 1 1 d . . .
H4 H -0.0418 0.5218 0.8892 0.038 Uiso 1 1 calc R . .
C4 C -0.0307(11) 0.9808(7) 0.5502(4) 0.0259(15) Uani 1 1 d . . .
O5 O 0.3968(7) 0.4234(5) 0.9202(3) 0.0219(10) Uani 1 1 d . . .
C5 C 0.1354(12) 0.8922(8) 0.6066(5) 0.0306(16) Uani 1 1 d . . .
H5A H 0.2897 0.8529 0.5790 0.037 Uiso 1 1 calc R . .
O6 O 0.2431(7) 0.1499(4) 0.8700(3) 0.0237(10) Uani 1 1 d . . .
C6 C 0.0811(11) 0.8611(8) 0.7000(5) 0.0281(16) Uani 1 1 d . . .
H6A H 0.1985 0.8005 0.7352 0.034 Uiso 1 1 calc R . .
C7 C 0.3284(11) 0.3954(7) 0.7400(4) 0.0219(14) Uani 1 1 d . . .
C8 C 0.5260(12) 0.4780(8) 0.7151(5) 0.0310(16) Uani 1 1 d . . .
H8A H 0.6179 0.5068 0.7625 0.037 Uiso 1 1 calc R . .
C9 C 0.5931(12) 0.5196(8) 0.6222(5) 0.0294(16) Uani 1 1 d . . .
H9A H 0.7287 0.5771 0.6077 0.035 Uiso 1 1 calc R . .
C10 C 0.4641(11) 0.4784(7) 0.5494(4) 0.0240(15) Uani 1 1 d . . .
C11 C 0.2637(11) 0.3926(8) 0.5757(5) 0.0290(16) Uani 1 1 d . . .
H11A H 0.1724 0.3618 0.5286 0.035 Uiso 1 1 calc R . .
C12 C 0.1977(11) 0.3525(7) 0.6685(5) 0.0272(16) Uani 1 1 d . . .
H12A H 0.0622 0.2953 0.6837 0.033 Uiso 1 1 calc R . .

loop_
_atom_site_aniso_label
_atom_site_aniso_U_11
_atom_site_aniso_U_22
_atom_site_aniso_U_33
_atom_site_aniso_U_23
_atom_site_aniso_U_13
_atom_site_aniso_U_12
Na1 0.0249(14) 0.0104(11) 0.0382(16) -0.0005(10) -0.0042(11) 0.0017(10)
O1 0.025(2) 0.0071(19) 0.036(3) 0.0063(18) -0.007(2) 0.0029(18)
C1 0.021(3) 0.011(3) 0.037(4) 0.002(3) -0.007(3) -0.006(3)
P1 0.0215(9) 0.0076(7) 0.0340(11) 0.0015(7) -0.0051(8) -0.0011(7)
P2 0.0209(9) 0.0102(7) 0.0327(11) 0.0019(7) -0.0049(7) -0.0010(7)
O2 0.0221(16) 0.0048(13) 0.042(2) -0.0006(13) -0.0032(14) 0.0012(12)
C2 0.030(4) 0.022(3) 0.043(5) 0.001(3) -0.003(3) 0.004(3)
O3 0.0221(16) 0.0048(13) 0.042(2) -0.0006(13) -0.0032(14) 0.0012(12)
C3 0.029(4) 0.030(4) 0.036(4) 0.002(3) -0.005(3) 0.002(3)
O4 0.027(2) 0.0078(19) 0.039(3) 0.0006(18) -0.001(2) -0.0004(18)
C4 0.037(4) 0.012(3) 0.029(4) 0.004(3) -0.007(3) -0.003(3)
O5 0.017(2) 0.013(2) 0.037(3) -0.0035(18) -0.0067(19) -0.0030(18)
C5 0.028(4) 0.028(3) 0.034(4) 0.000(3) 0.000(3) 0.002(3)
O6 0.025(2) 0.0061(19) 0.041(3) 0.0007(18) -0.011(2) -0.0006(18)
C6 0.030(4) 0.023(3) 0.028(4) 0.003(3) -0.005(3) 0.008(3)
C7 0.023(3) 0.015(3) 0.027(4) 0.001(3) -0.006(3) 0.001(3)
C8 0.034(4) 0.021(3) 0.038(5) 0.004(3) -0.009(3) 0.000(3)
C9 0.028(4) 0.029(4) 0.032(4) -0.002(3) -0.005(3) -0.004(3)
C10 0.027(4) 0.014(3) 0.030(4) 0.003(3) 0.000(3) -0.001(3)
C11 0.034(4) 0.021(3) 0.034(4) 0.001(3) -0.011(3) -0.004(3)
C12 0.033(4) 0.017(3) 0.033(4) 0.003(3) -0.002(3) -0.011(3)

loop_
_atom_type_symbol
_atom_type_description
_atom_type_scat_dispersion_real
_atom_type_scat_dispersion_imag
_atom_type_scat_source
C C 0.0033 0.0016 'International Tables Vol C Tables 4.2.6.8 and 6.1.1.4'
H H 0.0000 0.0000 'International Tables Vol C Tables 4.2.6.8 and 6.1.1.4'
O O 0.0106 0.0060 'International Tables Vol C Tables 4.2.6.8 and 6.1.1.4'
Na Na 0.0362 0.0249 'International Tables Vol C Tables 4.2.6.8 and 6.1.1.4'
P P 0.1023 0.0942 'International Tables Vol C Tables 4.2.6.8 and 6.1.1.4'

loop_
_geom_angle_atom_site_label_1
_geom_angle_atom_site_label_2
_geom_angle_atom_site_label_3
_geom_angle
_geom_angle_site_symmetry_1
_geom_angle_site_symmetry_3
O5 Na1 O5 81.81(16) 2_667 .
O5 Na1 O3 97.60(16) 2_667 2_577
O5 Na1 O3 170.13(17) . 2_577
O5 Na1 O1 166.94(16) 2_667 .
O5 Na1 O1 88.86(15) . .
O3 Na1 O1 90.02(15) 2_577 .
O5 Na1 O4 86.75(16) 2_667 2_567
O5 Na1 O4 94.99(16) . 2_567
O3 Na1 O4 75.14(15) 2_577 2_567
O1 Na1 O4 84.98(16) . 2_567
O5 Na1 O2 96.66(16) 2_667 1_655
O5 Na1 O2 103.81(16) . 1_655
O3 Na1 O2 86.05(15) 2_577 1_655
O1 Na1 O2 94.41(15) . 1_655
O4 Na1 O2 161.18(16) 2_567 1_655
O5 Na1 P2 101.27(12) 2_667 .
O5 Na1 P2 20.41(10) . .
O3 Na1 P2 155.22(14) 2_577 .
O1 Na1 P2 68.68(11) . .
O4 Na1 P2 89.98(12) 2_567 .
O2 Na1 P2 107.37(13) 1_655 .
O5 Na1 Na1 41.48(11) 2_667 2_667
O5 Na1 Na1 40.33(11) . 2_667
O3 Na1 Na1 138.22(16) 2_577 2_667
O1 Na1 Na1 128.59(15) . 2_667
O4 Na1 Na1 91.21(13) 2_567 2_667
O2 Na1 Na1 103.63(14) 1_655 2_667
P2 Na1 Na1 60.04(8) . 2_667
P1 O1 Na1 137.6(2) . .
C6 C1 C2 117.3(6) . .
C6 C1 P1 121.3(5) . .
C2 C1 P1 121.0(5) . .
O1 P1 O2 112.7(2) . .
O1 P1 O3 113.3(2) . .
O2 P1 O3 104.4(2) . .
O1 P1 C1 110.2(3) . .
O2 P1 C1 108.3(3) . .
O3 P1 C1 107.7(2) . .
O5 P2 O6 117.8(2) . .
O5 P2 O4 112.7(2) . .
O6 P2 O4 102.8(2) . .
O5 P2 C7 108.9(3) . .
O6 P2 C7 107.6(3) . .
O4 P2 C7 106.4(3) . .
O6 P2 Na1 140.74(18) . .
O4 P2 Na1 81.40(16) . .
C7 P2 Na1 108.5(2) . .
P1 O2 Na1 134.3(2) . 1_455
P1 O2 H2 109.5 . .
Na1 O2 H2 112.7 1_455 .
C3 C2 C1 120.5(6) . .
C3 C2 H2A 119.8 . .
C1 C2 H2A 119.8 . .
P1 O3 Na1 151.6(2) . 2_577
P1 O3 H3 109.5 . .
Na1 O3 H3 98.9 2_577 .
C2 C3 C4 122.9(6) . .
C2 C3 H3A 118.5 . .
C4 C3 H3A 118.5 . .
P2 O4 Na1 125.0(2) . 2_567
P2 O4 H4 109.5 . .
Na1 O4 H4 103.5 2_567 .
C3 C4 C5 115.3(6) . .
C3 C4 C4 122.7(7) . 2_576
C5 C4 C4 122.0(7) . 2_576
P2 O5 Na1 132.8(2) . 2_667
P2 O5 Na1 126.0(2) . .
Na1 O5 Na1 98.19(16) 2_667 .
C6 C5 C4 122.0(6) . .
C6 C5 H5A 119.0 . .
C4 C5 H5A 119.0 . .
C5 C6 C1 121.9(6) . .
C5 C6 H6A 119.0 . .
C1 C6 H6A 119.0 . .
C8 C7 C12 118.0(6) . .
C8 C7 P2 120.6(5) . .
C12 C7 P2 121.4(5) . .
C7 C8 C9 121.7(6) . .
C7 C8 H8A 119.2 . .
C9 C8 H8A 119.2 . .
C8 C9 C10 121.3(6) . .
C8 C9 H9A 119.4 . .
C10 C9 H9A 119.4 . .
C9 C10 C11 116.5(6) . .
C9 C10 C10 121.4(7) . 2_666
C11 C10 C10 122.1(7) . 2_666
C12 C11 C10 121.8(6) . .
C12 C11 H11A 119.1 . .
C10 C11 H11A 119.1 . .
C11 C12 C7 120.8(6) . .
C11 C12 H12A 119.6 . .
C7 C12 H12A 119.6 . .

loop_
_geom_bond_atom_site_label_1
_geom_bond_atom_site_label_2
_geom_bond_distance
_geom_bond_site_symmetry_2
Na1 O5 2.287(5) 2_667
Na1 O5 2.340(5) .
Na1 O3 2.432(4) 2_577
Na1 O1 2.437(5) .
Na1 O4 2.478(5) 2_567
Na1 O2 2.485(5) 1_655
O1 P1 1.499(4) .
C1 C6 1.381(8) .
C1 C2 1.407(9) .
C1 P1 1.803(7) .
P1 O2 1.541(4) .
P1 O3 1.554(4) .
P2 O5 1.476(4) .
P2 O6 1.542(4) .
P2 O4 1.592(4) .
P2 C7 1.806(6) .
O2 H2 0.8400 .
C2 C3 1.371(9) .
C2 H2A 0.9500 .
O3 H3 0.8400 .
C3 C4 1.401(9) .
C3 H3A 0.9500 .
O4 Na1 2.478(5) 2_567
O4 H4 0.8400 .
C4 C5 1.410(9) .
C4 C4 1.482(12) 2_576
O5 Na1 2.287(5) 2_667
C5 C6 1.369(9) .
C5 H5A 0.9500 .
C6 H6A 0.9500 .
C7 C8 1.388(9) .
C7 C12 1.401(9) .
C8 C9 1.393(9) .
C8 H8A 0.9500 .
C9 C10 1.405(9) .
C9 H9A 0.9500 .
C10 C11 1.419(8) .
C10 C10 1.481(12) 2_666
C11 C12 1.387(9) .
C11 H11A 0.9500 .
C12 H12A 0.9500 .

loop_
_geom_torsion_atom_site_label_1
_geom_torsion_atom_site_label_2
_geom_torsion_atom_site_label_3
_geom_torsion_atom_site_label_4
_geom_torsion
_geom_torsion_site_symmetry_1
_geom_torsion_site_symmetry_2
_geom_torsion_site_symmetry_3
_geom_torsion_site_symmetry_4
O5 Na1 O1 P1 162.5(6) 2_667 . . .
O5 Na1 O1 P1 -153.2(4) . . . .
O3 Na1 O1 P1 36.6(4) 2_577 . . .
O4 Na1 O1 P1 111.7(4) 2_567 . . .
O2 Na1 O1 P1 -49.5(4) 1_655 . . .
P2 Na1 O1 P1 -156.4(4) . . . .
Na1 Na1 O1 P1 -160.8(3) 2_667 . . .
Na1 O1 P1 O2 -132.8(3) . . . .
Na1 O1 P1 O3 -14.6(4) . . . .
Na1 O1 P1 C1 106.1(4) . . . .
C6 C1 P1 O1 -29.4(6) . . . .
C2 C1 P1 O1 156.8(5) . . . .
C6 C1 P1 O2 -153.1(5) . . . .
C2 C1 P1 O2 33.1(5) . . . .
C6 C1 P1 O3 94.6(5) . . . .
C2 C1 P1 O3 -79.2(5) . . . .
O5 Na1 P2 O5 -17.8(4) 2_667 . . .
O3 Na1 P2 O5 -156.7(4) 2_577 . . .
O1 Na1 P2 O5 170.9(3) . . . .
O4 Na1 P2 O5 -104.5(3) 2_567 . . .
O2 Na1 P2 O5 82.9(3) 1_655 . . .
Na1 Na1 P2 O5 -13.1(3) 2_667 . . .
O5 Na1 P2 O6 41.5(3) 2_667 . . .
O5 Na1 P2 O6 59.3(4) . . . .
O3 Na1 P2 O6 -97.4(4) 2_577 . . .
O1 Na1 P2 O6 -129.8(3) . . . .
O4 Na1 P2 O6 -45.2(3) 2_567 . . .
O2 Na1 P2 O6 142.2(3) 1_655 . . .
Na1 Na1 P2 O6 46.2(3) 2_667 . . .
O5 Na1 P2 O4 141.21(19) 2_667 . . .
O5 Na1 P2 O4 159.0(3) . . . .
O3 Na1 P2 O4 2.3(3) 2_577 . . .
O1 Na1 P2 O4 -30.08(18) . . . .
O4 Na1 P2 O4 54.5(2) 2_567 . . .
O2 Na1 P2 O4 -118.05(19) 1_655 . . .
Na1 Na1 P2 O4 145.94(17) 2_667 . . .
O5 Na1 P2 C7 -114.3(2) 2_667 . . .
O5 Na1 P2 C7 -96.5(4) . . . .
O3 Na1 P2 C7 106.8(4) 2_577 . . .
O1 Na1 P2 C7 74.4(2) . . . .
O4 Na1 P2 C7 159.0(2) 2_567 . . .
O2 Na1 P2 C7 -13.6(2) 1_655 . . .
Na1 Na1 P2 C7 -109.6(2) 2_667 . . .
O1 P1 O2 Na1 10.1(4) . . . 1_455
O3 P1 O2 Na1 -113.2(3) . . . 1_455
C1 P1 O2 Na1 132.3(3) . . . 1_455
C6 C1 C2 C3 -0.4(9) . . . .
P1 C1 C2 C3 173.7(5) . . . .
O1 P1 O3 Na1 -116.3(5) . . . 2_577
O2 P1 O3 Na1 6.6(6) . . . 2_577
C1 P1 O3 Na1 121.6(5) . . . 2_577
C1 C2 C3 C4 -0.1(10) . . . .
O5 P2 O4 Na1 -83.7(3) . . . 2_567
O6 P2 O4 Na1 44.1(3) . . . 2_567
C7 P2 O4 Na1 157.1(3) . . . 2_567
Na1 P2 O4 Na1 -96.1(2) . . . 2_567
C2 C3 C4 C5 0.3(9) . . . .
C2 C3 C4 C4 -177.8(7) . . . 2_576
O6 P2 O5 Na1 13.8(4) . . . 2_667
O4 P2 O5 Na1 133.3(3) . . . 2_667
C7 P2 O5 Na1 -109.0(3) . . . 2_667
Na1 P2 O5 Na1 155.9(5) . . . 2_667
O6 P2 O5 Na1 -142.0(3) . . . .
O4 P2 O5 Na1 -22.5(4) . . . .
C7 P2 O5 Na1 95.2(3) . . . .
O5 Na1 O5 P2 162.3(4) 2_667 . . .
O1 Na1 O5 P2 -8.5(3) . . . .
O4 Na1 O5 P2 76.4(3) 2_567 . . .
O2 Na1 O5 P2 -102.8(3) 1_655 . . .
Na1 Na1 O5 P2 162.3(4) 2_667 . . .
O5 Na1 O5 Na1 0.0 2_667 . . 2_667
O1 Na1 O5 Na1 -170.84(18) . . . 2_667
O4 Na1 O5 Na1 -85.98(17) 2_567 . . 2_667
O2 Na1 O5 Na1 94.90(18) 1_655 . . 2_667
P2 Na1 O5 Na1 -162.3(4) . . . 2_667
C3 C4 C5 C6 -0.2(9) . . . .
C4 C4 C5 C6 178.0(7) 2_576 . . .
C4 C5 C6 C1 -0.3(10) . . . .
C2 C1 C6 C5 0.5(9) . . . .
P1 C1 C6 C5 -173.5(5) . . . .
O5 P2 C7 C8 7.1(6) . . . .
O6 P2 C7 C8 -121.6(5) . . . .
O4 P2 C7 C8 128.8(5) . . . .
Na1 P2 C7 C8 42.6(5) . . . .
O5 P2 C7 C12 -173.2(5) . . . .
O6 P2 C7 C12 58.1(5) . . . .
O4 P2 C7 C12 -51.5(5) . . . .
Na1 P2 C7 C12 -137.7(4) . . . .
C12 C7 C8 C9 0.8(9) . . . .
P2 C7 C8 C9 -179.5(5) . . . .
C7 C8 C9 C10 -0.5(9) . . . .
C8 C9 C10 C11 0.0(9) . . . .
C8 C9 C10 C10 -179.6(7) . . . 2_666
C9 C10 C11 C12 0.4(9) . . . .
C10 C10 C11 C12 180.0(7) 2_666 . . .
C10 C11 C12 C7 -0.2(9) . . . .
C8 C7 C12 C11 -0.4(9) . . . .
P2 C7 C12 C11 179.9(5) . . . .
